data_2204622
loop_
_publ_author_name
'Andreas Decken'
'Wilkins, Brianne E.'
'Bottomley, Frank'

_publ_section_title
;A novel coordination mode for a phospholyl ligand:
 \m-phosphindolyl-\k^2^<i>P</i>:<i>P</i>-\m-1-phenyl-phosphindolyl-\k^2^<i>C</i>^2^:<i>P</i>-bis[tetracarbonylmanganese(I)]
;
_journal_issue 12
_journal_name_full 'Acta Crystallographica Section E'
_journal_page_first m1985
_journal_page_last m1986
_journal_paper_doi 10.1107/S1600536804030892
_journal_volume 60
_journal_year 2004
_chemical_formula_iupac '[Mn2 (C8 H6 P) (C14 H11 P) (C O)8]'
_chemical_formula_moiety 'C30 H16 Mn2 O8 P2'
_chemical_formula_sum 'C30 H16 Mn2 O8 P2'
_chemical_formula_weight 676.25
_chemical_name_systematic
;
(\m~2~-phosphindolyl)(\m~2~-1-phenyl-phosphind-2-yl-C,P)bis(manganese-
tetracarbonyl)
;
_space_group_IT_number 15
_symmetry_cell_setting monoclinic
_symmetry_space_group_name_Hall '-C 2yc'
_symmetry_space_group_name_H-M 'C 1 2/c 1'
_atom_sites_solution_hydrogens geom
_atom_sites_solution_primary direct
_atom_sites_solution_secondary difmap
_audit_creation_method SHELXL-97
_cell_angle_alpha 90.00
_cell_angle_beta 100.368(4)
_cell_angle_gamma 90.00
_cell_formula_units_Z 8
_cell_length_a 20.681(2)
_cell_length_b 9.8850(9)
_cell_length_c 28.440(2)
_cell_measurement_reflns_used 4864
_cell_measurement_temperature 173(2)
_cell_measurement_theta_max 30.475
_cell_measurement_theta_min 2.184
_cell_volume 5719.1(9)
_computing_cell_refinement SMART
_computing_data_collection 'SMART (Bruker, 1997--1999)'
_computing_data_reduction 'SAINT (Bruker, 1997--2003)'
_computing_molecular_graphics 'SHELXTL (Sheldrick, 1997a)'
_computing_publication_material SHELXTL
_computing_structure_refinement 'SHELXL97 (Sheldrick, 1997b)'
_computing_structure_solution 'SHELXS97 (Sheldrick, 1997b)'
_diffrn_ambient_temperature 173.0(10)
_diffrn_measured_fraction_theta_full 0.999
_diffrn_measured_fraction_theta_max 0.999
_diffrn_measurement_device_type 'CCD area detector'
_diffrn_measurement_method '\w and \f scans'
_diffrn_radiation_monochromator graphite
_diffrn_radiation_type MoK\a
_diffrn_radiation_wavelength 0.71073
_diffrn_reflns_av_R_equivalents 0.0669
_diffrn_reflns_av_sigmaI/netI 0.0972
_diffrn_reflns_limit_h_max 24
_diffrn_reflns_limit_h_min -24
_diffrn_reflns_limit_k_max 11
_diffrn_reflns_limit_k_min -11
_diffrn_reflns_limit_l_max 33
_diffrn_reflns_limit_l_min -33
_diffrn_reflns_number 18319
_diffrn_reflns_theta_full 25.00
_diffrn_reflns_theta_max 25.00
_diffrn_reflns_theta_min 1.46
_diffrn_standards_decay_% 0
_diffrn_standards_interval_count 0
_diffrn_standards_interval_time 0
_diffrn_standards_number 0
_exptl_absorpt_coefficient_mu 1.046
_exptl_absorpt_correction_T_max 0.903
_exptl_absorpt_correction_T_min 0.765
_exptl_absorpt_correction_type multi-scan
_exptl_absorpt_process_details '(SADABS; Sheldrick, 1997a)'
_exptl_crystal_colour Orange
_exptl_crystal_density_diffrn 1.571
_exptl_crystal_density_method 'not measured'
_exptl_crystal_description Irregular
_exptl_crystal_F_000 2720
_exptl_crystal_size_max 0.25
_exptl_crystal_size_mid 0.15
_exptl_crystal_size_min 0.10
_refine_diff_density_max 1.213
_refine_diff_density_min -0.512
_refine_ls_extinction_method none
_refine_ls_goodness_of_fit_ref 0.966
_refine_ls_hydrogen_treatment constr
_refine_ls_matrix_type full
_refine_ls_number_parameters 379
_refine_ls_number_reflns 5036
_refine_ls_number_restraints 0
_refine_ls_restrained_S_all 0.966
_refine_ls_R_factor_all 0.1235
_refine_ls_R_factor_gt 0.0723
_refine_ls_shift/su_max 0.000
_refine_ls_shift/su_mean 0.000
_refine_ls_structure_factor_coef Fsqd
_refine_ls_weighting_details 'calc w = 1/[\s^2^(Fo^2^)+(0.097P)^2^] where P = (Fo^2^+2Fc^2^)/3'
_refine_ls_weighting_scheme calc
_refine_ls_wR_factor_gt 0.1690
_refine_ls_wR_factor_ref 0.1811
_reflns_number_gt 2916
_reflns_number_total 5036
_reflns_threshold_expression I>2\s(I)
_cod_data_source_file bv6005.cif
_cod_data_source_block I
_cod_original_cell_volume 5719.2(9)
_cod_original_sg_symbol_H-M 'C 2/c'
_cod_database_code 2204622
_cod_database_fobs_code 2204622

loop_
_symmetry_equiv_pos_as_xyz
'x, y, z'
'-x, y, -z+1/2'
'x+1/2, y+1/2, z'
'-x+1/2, y+1/2, -z+1/2'
'-x, -y, -z'
'x, -y, z-1/2'
'-x+1/2, -y+1/2, -z'
'x+1/2, -y+1/2, z-1/2'

loop_
_atom_site_label
_atom_site_fract_x
_atom_site_fract_y
_atom_site_fract_z
_atom_site_U_iso_or_equiv
_atom_site_adp_type
_atom_site_calc_flag
_atom_site_refinement_flags
_atom_site_occupancy
_atom_site_type_symbol
Mn1 0.25207(5) 0.21645(11) 0.14302(3) 0.0384(3) Uani d . 1 Mn
Mn2 0.22930(5) -0.16312(10) 0.08593(4) 0.0399(3) Uani d . 1 Mn
P1 0.18078(8) 0.04752(18) 0.10083(6) 0.0359(4) Uani d . 1 P
P2 0.33336(9) 0.05168(19) 0.15169(6) 0.0392(5) Uani d . 1 P
C2 0.1365(4) 0.1187(7) 0.0451(2) 0.0434(18) Uani d . 1 C
H2A 0.1566 0.1453 0.0199 0.052 Uiso calc R 1 H
C3 0.0723(4) 0.1284(7) 0.0445(3) 0.0467(18) Uani d . 1 C
H3A 0.0430 0.1603 0.0182 0.056 Uiso calc R 1 H
C3A 0.0514(4) 0.0857(7) 0.0880(2) 0.0434(17) Uani d . 1 C
C4 -0.0133(4) 0.0869(7) 0.0977(3) 0.056(2) Uani d . 1 C
H4A -0.0482 0.1170 0.0747 0.067 Uiso calc R 1 H
C5 -0.0239(4) 0.0426(8) 0.1419(3) 0.062(2) Uani d . 1 C
H5A -0.0661 0.0452 0.1490 0.074 Uiso calc R 1 H
C6 0.0267(4) -0.0047(8) 0.1749(3) 0.057(2) Uani d . 1 C
H6A 0.0184 -0.0336 0.2043 0.068 Uiso calc R 1 H
C7 0.0905(4) -0.0113(7) 0.1662(2) 0.0463(18) Uani d . 1 C
H7A 0.1242 -0.0470 0.1889 0.056 Uiso calc R 1 H
C7A 0.1032(3) 0.0363(7) 0.1227(2) 0.0385(16) Uani d . 1 C
C8 0.3060(4) 0.3439(9) 0.1745(3) 0.054(2) Uani d . 1 C
O8 0.3421(3) 0.4225(6) 0.1948(2) 0.0733(18) Uani d . 1 O
C9 0.1818(4) 0.3307(8) 0.1310(3) 0.0509(19) Uani d . 1 C
O9 0.1395(3) 0.4048(6) 0.1214(2) 0.0743(17) Uani d . 1 O
C10 0.2731(3) 0.2630(6) 0.0846(3) 0.0373(16) Uani d . 1 C
O10 0.2854(3) 0.2918(5) 0.04872(17) 0.0536(13) Uani d . 1 O
C11 0.2330(3) 0.1507(8) 0.2007(2) 0.0437(17) Uani d . 1 C
O11 0.2251(3) 0.1101(6) 0.23586(18) 0.0688(17) Uani d . 1 O
C12 0.2770(4) -0.3156(8) 0.0800(3) 0.0509(19) Uani d . 1 C
O12 0.3083(3) -0.4105(6) 0.0786(2) 0.0667(16) Uani d . 1 O
C13 0.1579(4) -0.2026(7) 0.0390(3) 0.0493(19) Uani d . 1 C
O13 0.1134(3) -0.2261(6) 0.0100(2) 0.0724(17) Uani d . 1 O
C14 0.1893(4) -0.2466(8) 0.1318(3) 0.058(2) Uani d . 1 C
O14 0.1675(3) -0.2969(7) 0.1611(2) 0.086(2) Uani d . 1 O
C15 0.2699(3) -0.0699(7) 0.0417(2) 0.0370(16) Uani d . 1 C
O15 0.2934(2) -0.0173(5) 0.01399(16) 0.0488(13) Uani d . 1 O
C22 0.3031(4) -0.1179(7) 0.1424(2) 0.0464(18) Uani d . 1 C
C23 0.3298(4) -0.1914(8) 0.1805(3) 0.0517(19) Uani d . 1 C
H23A 0.3200 -0.2827 0.1826 0.062 Uiso calc R 1 H
C23A 0.3749(4) -0.1237(9) 0.2186(3) 0.055(2) Uani d . 1 C
C24 0.4079(4) -0.1818(11) 0.2614(3) 0.075(3) Uani d . 1 C
H24A 0.4054 -0.2743 0.2668 0.090 Uiso calc R 1 H
C25 0.4426(5) -0.1023(14) 0.2939(3) 0.082(3) Uani d . 1 C
H25A 0.4660 -0.1418 0.3215 0.098 Uiso calc R 1 H
C26 0.4458(4) 0.0341(13) 0.2891(3) 0.076(3) Uani d . 1 C
H26A 0.4686 0.0868 0.3137 0.092 Uiso calc R 1 H
C27 0.4141(4) 0.0948(10) 0.2462(3) 0.068(3) Uani d . 1 C
H27A 0.4167 0.1875 0.2414 0.082 Uiso calc R 1 H
C27A 0.3797(3) 0.0131(9) 0.2123(2) 0.050(2) Uani d . 1 C
C28 0.4003(3) 0.0694(7) 0.1163(2) 0.0362(16) Uani d . 1 C
C29 0.4252(3) -0.0438(7) 0.0980(2) 0.0445(17) Uani d . 1 C
H29A 0.4080 -0.1286 0.1026 0.053 Uiso calc R 1 H
C30 0.4769(4) -0.0310(8) 0.0722(3) 0.053(2) Uani d . 1 C
H30A 0.4932 -0.1072 0.0591 0.063 Uiso calc R 1 H
C31 0.5030(3) 0.0929(8) 0.0663(3) 0.050(2) Uani d . 1 C
H31A 0.5370 0.1020 0.0491 0.060 Uiso calc R 1 H
C32 0.4789(3) 0.2035(7) 0.0859(3) 0.0478(18) Uani d . 1 C
H32A 0.4979 0.2876 0.0827 0.057 Uiso calc R 1 H
C33 0.4267(3) 0.1943(7) 0.1107(2) 0.0455(18) Uani d . 1 C
H33A 0.4102 0.2713 0.1231 0.055 Uiso calc R 1 H

loop_
_atom_site_aniso_label
_atom_site_aniso_U_11
_atom_site_aniso_U_22
_atom_site_aniso_U_33
_atom_site_aniso_U_12
_atom_site_aniso_U_13
_atom_site_aniso_U_23
Mn1 0.0404(6) 0.0398(7) 0.0376(6) -0.0022(5) 0.0138(5) -0.0051(5)
Mn2 0.0427(6) 0.0358(6) 0.0420(6) 0.0031(5) 0.0102(5) 0.0014(5)
P1 0.0371(10) 0.0366(10) 0.0351(9) 0.0027(8) 0.0099(8) 0.0024(8)
P2 0.0394(10) 0.0433(11) 0.0350(10) -0.0038(9) 0.0074(8) 0.0001(8)
C2 0.048(5) 0.047(5) 0.034(4) 0.001(4) 0.003(3) 0.006(3)
C3 0.050(5) 0.039(4) 0.047(4) 0.003(3) -0.002(4) 0.004(3)
C3A 0.049(5) 0.032(4) 0.048(4) -0.004(3) 0.008(4) -0.005(3)
C4 0.041(5) 0.038(5) 0.087(6) 0.002(4) 0.008(4) 0.003(4)
C5 0.045(5) 0.050(5) 0.098(7) -0.008(4) 0.035(5) 0.001(5)
C6 0.064(6) 0.057(5) 0.056(5) -0.016(4) 0.032(4) -0.007(4)
C7 0.057(5) 0.047(5) 0.038(4) -0.011(4) 0.016(3) -0.004(3)
C7A 0.038(4) 0.033(4) 0.046(4) -0.004(3) 0.012(3) -0.007(3)
C8 0.065(5) 0.053(5) 0.050(5) -0.010(4) 0.027(4) -0.006(4)
O8 0.079(4) 0.064(4) 0.083(4) -0.025(3) 0.032(3) -0.033(3)
C9 0.053(5) 0.043(5) 0.060(5) 0.003(4) 0.019(4) -0.008(4)
O9 0.080(4) 0.062(4) 0.085(4) 0.020(4) 0.026(4) -0.007(3)
C10 0.043(4) 0.019(4) 0.053(4) 0.003(3) 0.016(3) -0.002(3)
O10 0.072(4) 0.043(3) 0.051(3) 0.000(3) 0.025(3) 0.010(2)
C11 0.037(4) 0.057(5) 0.039(4) 0.000(4) 0.011(3) -0.008(4)
O11 0.070(4) 0.100(5) 0.041(3) -0.008(3) 0.024(3) 0.002(3)
C12 0.054(5) 0.038(5) 0.057(5) 0.003(4) -0.002(4) -0.004(4)
O12 0.064(4) 0.045(4) 0.087(4) 0.015(3) 0.003(3) -0.008(3)
C13 0.053(5) 0.030(4) 0.065(5) -0.002(4) 0.011(4) -0.007(4)
O13 0.061(4) 0.073(4) 0.076(4) -0.017(3) -0.007(3) -0.004(3)
C14 0.068(5) 0.045(5) 0.058(5) 0.011(4) 0.007(4) -0.004(4)
O14 0.104(5) 0.080(5) 0.086(4) -0.012(4) 0.046(4) 0.036(4)
C15 0.038(4) 0.034(4) 0.037(4) 0.003(3) 0.002(3) -0.012(3)
O15 0.063(3) 0.048(3) 0.039(3) -0.007(3) 0.017(2) 0.004(2)
C22 0.052(5) 0.047(5) 0.042(4) 0.011(4) 0.013(4) 0.000(3)
C23 0.057(5) 0.042(5) 0.057(5) 0.006(4) 0.012(4) 0.010(4)
C23A 0.037(4) 0.071(6) 0.056(5) 0.000(4) 0.001(4) 0.017(4)
C24 0.051(5) 0.113(8) 0.058(6) -0.007(5) 0.003(4) 0.031(6)
C25 0.060(6) 0.141(11) 0.045(6) -0.002(7) 0.009(5) 0.025(6)
C26 0.055(5) 0.138(10) 0.034(5) -0.003(6) 0.004(4) -0.017(6)
C27 0.067(6) 0.092(7) 0.048(5) -0.010(5) 0.016(4) -0.019(5)
C27A 0.033(4) 0.081(6) 0.036(4) -0.006(4) 0.005(3) -0.001(4)
C28 0.028(4) 0.046(5) 0.033(4) 0.000(3) 0.003(3) -0.002(3)
C29 0.048(4) 0.040(4) 0.046(4) -0.010(4) 0.009(3) 0.006(3)
C30 0.053(5) 0.049(5) 0.057(5) 0.010(4) 0.015(4) -0.004(4)
C31 0.039(4) 0.058(5) 0.056(5) -0.011(4) 0.019(4) 0.009(4)
C32 0.050(4) 0.037(4) 0.059(5) -0.013(4) 0.016(4) 0.002(4)
C33 0.045(4) 0.046(5) 0.048(4) -0.002(4) 0.015(3) 0.003(3)

loop_
_atom_type_symbol
_atom_type_description
_atom_type_scat_dispersion_real
_atom_type_scat_dispersion_imag
_atom_type_scat_source
Mn Mn 0.3368 0.7283 'International Tables Vol C Tables 4.2.6.8 and 6.1.1.4'
P P 0.1023 0.0942 'International Tables Vol C Tables 4.2.6.8 and 6.1.1.4'
O O 0.0106 0.0060 'International Tables Vol C Tables 4.2.6.8 and 6.1.1.4'
C C 0.0033 0.0016 'International Tables Vol C Tables 4.2.6.8 and 6.1.1.4'
H H 0.0000 0.0000 'International Tables Vol C Tables 4.2.6.8 and 6.1.1.4'

loop_
_geom_angle_atom_site_label_1
_geom_angle_atom_site_label_2
_geom_angle_atom_site_label_3
_geom_angle
C8 Mn1 C9 93.5(4)
C8 Mn1 C10 92.7(3)
C9 Mn1 C10 89.2(3)
C8 Mn1 C11 91.0(3)
C9 Mn1 C11 95.4(3)
C10 Mn1 C11 174.0(3)
C8 Mn1 P2 93.8(3)
C9 Mn1 P2 172.6(3)
C10 Mn1 P2 89.2(2)
C11 Mn1 P2 85.8(2)
C8 Mn1 P1 179.6(2)
C9 Mn1 P1 86.5(2)
C10 Mn1 P1 87.0(2)
C11 Mn1 P1 89.4(2)
P2 Mn1 P1 86.16(7)
C12 Mn2 C13 97.7(3)
C12 Mn2 C14 90.8(3)
C13 Mn2 C14 90.9(3)
C12 Mn2 C15 91.6(3)
C13 Mn2 C15 90.9(3)
C14 Mn2 C15 176.7(3)
C12 Mn2 C22 85.1(3)
C13 Mn2 C22 174.9(3)
C14 Mn2 C22 84.8(3)
C15 Mn2 C22 93.3(3)
C12 Mn2 P1 171.9(2)
C13 Mn2 P1 90.3(2)
C14 Mn2 P1 90.5(2)
C15 Mn2 P1 86.77(19)
C22 Mn2 P1 87.0(2)
C2 P1 C7A 89.1(3)
C2 P1 Mn2 110.2(2)
C7A P1 Mn2 115.6(2)
C2 P1 Mn1 109.5(2)
C7A P1 Mn1 111.7(2)
Mn2 P1 Mn1 117.15(8)
C22 P2 C27A 93.0(4)
C22 P2 C28 106.4(3)
C27A P2 C28 102.2(3)
C22 P2 Mn1 114.4(2)
C27A P2 Mn1 119.1(3)
C28 P2 Mn1 118.1(2)
C3 C2 P1 112.6(5)
C3 C2 H2A 123.7
P1 C2 H2A 123.7
C2 C3 C3A 114.9(7)
C2 C3 H3A 122.6
C3A C3 H3A 122.6
C7A C3A C4 119.7(6)
C7A C3A C3 113.2(6)
C4 C3A C3 127.1(7)
C5 C4 C3A 118.9(7)
C5 C4 H4A 120.6
C3A C4 H4A 120.6
C6 C5 C4 120.5(7)
C6 C5 H5A 119.7
C4 C5 H5A 119.7
C5 C6 C7 122.2(7)
C5 C6 H6A 118.9
C7 C6 H6A 118.9
C6 C7 C7A 118.7(7)
C6 C7 H7A 120.7
C7A C7 H7A 120.7
C7 C7A C3A 120.0(6)
C7 C7A P1 129.8(6)
C3A C7A P1 110.2(5)
O8 C8 Mn1 177.8(7)
O9 C9 Mn1 176.2(7)
O10 C10 Mn1 179.3(6)
O11 C11 Mn1 176.3(7)
O12 C12 Mn2 176.5(7)
O13 C13 Mn2 179.4(7)
O14 C14 Mn2 177.0(8)
O15 C15 Mn2 177.5(6)
C23 C22 P2 107.8(6)
C23 C22 Mn2 131.0(6)
P2 C22 Mn2 120.6(4)
C22 C23 C23A 117.9(7)
C22 C23 H23A 121.0
C23A C23 H23A 121.0
C27A C23A C24 118.7(8)
C27A C23A C23 114.0(7)
C24 C23A C23 127.0(8)
C25 C24 C23A 118.7(10)
C25 C24 H24A 120.6
C23A C24 H24A 120.6
C24 C25 C26 123.4(10)
C24 C25 H25A 118.3
C26 C25 H25A 118.3
C25 C26 C27 119.1(9)
C25 C26 H26A 120.5
C27 C26 H26A 120.5
C27A C27 C26 117.7(9)
C27A C27 H27A 121.2
C26 C27 H27A 121.2
C27 C27A C23A 122.3(8)
C27 C27A P2 131.0(7)
C23A C27A P2 106.7(6)
C33 C28 C29 120.4(6)
C33 C28 P2 119.9(5)
C29 C28 P2 119.7(5)
C28 C29 C30 119.8(7)
C28 C29 H29A 120.1
C30 C29 H29A 120.1
C31 C30 C29 120.1(7)
C31 C30 H30A 120.0
C29 C30 H30A 120.0
C30 C31 C32 119.3(6)
C30 C31 H31A 120.4
C32 C31 H31A 120.4
C31 C32 C33 121.9(7)
C31 C32 H32A 119.0
C33 C32 H32A 119.0
C28 C33 C32 118.5(7)
C28 C33 H33A 120.7
C32 C33 H33A 120.7

loop_
_geom_bond_atom_site_label_1
_geom_bond_atom_site_label_2
_geom_bond_distance
Mn1 C8 1.808(9)
Mn1 C9 1.824(8)
Mn1 C10 1.850(7)
Mn1 C11 1.872(7)
Mn1 P2 2.322(2)
Mn1 P1 2.401(2)
Mn2 C12 1.826(8)
Mn2 C13 1.846(9)
Mn2 C14 1.858(9)
Mn2 C15 1.875(7)
Mn2 C22 2.056(8)
Mn2 P1 2.382(2)
P1 C2 1.823(7)
P1 C7A 1.826(6)
P2 C22 1.793(8)
P2 C27A 1.855(7)
P2 C28 1.862(6)
C2 C3 1.328(9)
C2 H2A 0.9300
C3 C3A 1.444(9)
C3 H3A 0.9300
C3A C7A 1.406(9)
C3A C4 1.413(10)
C4 C5 1.386(10)
C4 H4A 0.9300
C5 C6 1.358(11)
C5 H5A 0.9300
C6 C7 1.387(10)
C6 H6A 0.9300
C7 C7A 1.391(9)
C7 H7A 0.9300
C8 O8 1.157(9)
C9 O9 1.135(9)
C10 O10 1.131(7)
C11 O11 1.116(8)
C12 O12 1.144(8)
C13 O13 1.144(8)
C14 O14 1.133(9)
C15 O15 1.126(7)
C22 C23 1.339(10)
C23 C23A 1.458(11)
C23 H23A 0.9300
C23A C27A 1.370(11)
C23A C24 1.408(11)
C24 C25 1.321(13)
C24 H24A 0.9300
C25 C26 1.359(14)
C25 H25A 0.9300
C26 C27 1.410(12)
C26 H26A 0.9300
C27 C27A 1.358(10)
C27 H27A 0.9300
C28 C33 1.371(9)
C28 C29 1.372(9)
C29 C30 1.406(9)
C29 H29A 0.9300
C30 C31 1.361(10)
C30 H30A 0.9300
C31 C32 1.362(10)
C31 H31A 0.9300
C32 C33 1.394(9)
C32 H32A 0.9300
C33 H33A 0.9300
